data_2217930
loop_
_publ_author_name
'Liu, Gai-Lan'
'Chen, Xiao'
'He, Xue-Ni'
'Dong, Wen-Kui'

_publ_section_title 5,5'-Bis(diethylamino)-2,2'-[butane-1,4-diyldioxybis(nitrilomethylidyne)]diphenol
_journal_coeditor_code HG2359
_journal_issue 4
_journal_name_full 'Acta Crystallographica Section E'
_journal_page_first o659
_journal_paper_doi 10.1107/S1600536808004352
_journal_volume 64
_journal_year 2008
_chemical_formula_iupac 'C26 H38 N4 O4'
_chemical_formula_moiety 'C26 H38 N4 O4'
_chemical_formula_sum 'C26 H38 N4 O4'
_chemical_formula_weight 470.60
_chemical_name_systematic
;
5,5'-Bis(diethylamino)-2,2'-[butane-1,4-
diyldioxybis(nitrilomethylidyne)]diphenol
;
_space_group_IT_number 14
_symmetry_cell_setting monoclinic
_symmetry_space_group_name_Hall '-P 2ybc'
_symmetry_space_group_name_H-M 'P 1 21/c 1'
_atom_sites_solution_hydrogens geom
_atom_sites_solution_primary direct
_atom_sites_solution_secondary difmap
_cell_angle_alpha 90.00
_cell_angle_beta 101.627(2)
_cell_angle_gamma 90.00
_cell_formula_units_Z 2
_cell_length_a 7.6888(9)
_cell_length_b 13.777(2)
_cell_length_c 12.6547(19)
_cell_measurement_reflns_used 1484
_cell_measurement_temperature 298(2)
_cell_measurement_theta_max 23.419
_cell_measurement_theta_min 2.957
_cell_volume 1313.0(3)
_computing_cell_refinement 'SMART (Siemens, 1996)'
_computing_data_collection 'SMART (Siemens, 1996)'
_computing_data_reduction 'SAINT (Siemens, 1996)'
_computing_molecular_graphics 'SHELXTL (Sheldrick, 2008)'
_computing_publication_material 'SHELXTL (Sheldrick, 2008)'
_computing_structure_refinement 'SHELXL97 (Sheldrick, 2008)'
_computing_structure_solution 'SHELXS97 (Sheldrick, 2008)'
_diffrn_ambient_temperature 298(2)
_diffrn_measured_fraction_theta_full 1.000
_diffrn_measured_fraction_theta_max 1.000
_diffrn_measurement_device_type 'Bruker SMART CCD area-detector'
_diffrn_measurement_method '\f and \w'
_diffrn_radiation_monochromator graphite
_diffrn_radiation_source 'fine-focus sealed tube'
_diffrn_radiation_type MoK\a
_diffrn_radiation_wavelength 0.71073
_diffrn_reflns_av_R_equivalents 0.0339
_diffrn_reflns_av_sigmaI/netI 0.0394
_diffrn_reflns_limit_h_max 8
_diffrn_reflns_limit_h_min -9
_diffrn_reflns_limit_k_max 16
_diffrn_reflns_limit_k_min -16
_diffrn_reflns_limit_l_max 14
_diffrn_reflns_limit_l_min -15
_diffrn_reflns_number 6450
_diffrn_reflns_theta_full 25.01
_diffrn_reflns_theta_max 25.01
_diffrn_reflns_theta_min 2.21
_exptl_absorpt_coefficient_mu 0.081
_exptl_absorpt_correction_T_max 0.9707
_exptl_absorpt_correction_T_min 0.9645
_exptl_absorpt_correction_type multi-scan
_exptl_absorpt_process_details '(SADABS; Sheldrick, 1996)'
_exptl_crystal_colour colourless
_exptl_crystal_density_diffrn 1.190
_exptl_crystal_density_method 'not measured'
_exptl_crystal_description block
_exptl_crystal_F_000 508
_exptl_crystal_size_max 0.45
_exptl_crystal_size_mid 0.43
_exptl_crystal_size_min 0.37
_refine_diff_density_max 0.121
_refine_diff_density_min -0.148
_refine_ls_extinction_method none
_refine_ls_goodness_of_fit_ref 1.056
_refine_ls_hydrogen_treatment constr
_refine_ls_matrix_type full
_refine_ls_number_parameters 196
_refine_ls_number_reflns 2303
_refine_ls_number_restraints 0
_refine_ls_restrained_S_all 1.056
_refine_ls_R_factor_all 0.1131
_refine_ls_R_factor_gt 0.0509
_refine_ls_shift/su_max 0.001
_refine_ls_shift/su_mean 0.000
_refine_ls_structure_factor_coef Fsqd
_refine_ls_weighting_details 'calc w = 1/[\s^2^(Fo^2^)+(0.0421P)^2^+0.5356P] where P=(Fo^2^+2Fc^2^)/3'
_refine_ls_weighting_scheme calc
_refine_ls_wR_factor_gt 0.1077
_refine_ls_wR_factor_ref 0.1517
_reflns_number_gt 1176
_reflns_number_total 2303
_reflns_threshold_expression I>2\s(I)
_cod_data_source_file hg2359.cif
_cod_data_source_block I
_cod_original_sg_symbol_H-M 'P 21/c'
_cod_database_code 2217930
_cod_database_fobs_code 2217930

loop_
_symmetry_equiv_pos_as_xyz
'x, y, z'
'-x, y+1/2, -z+1/2'
'-x, -y, -z'
'x, -y-1/2, z-1/2'

loop_
_atom_site_type_symbol
_atom_site_label
_atom_site_fract_x
_atom_site_fract_y
_atom_site_fract_z
_atom_site_U_iso_or_equiv
_atom_site_adp_type
_atom_site_calc_flag
_atom_site_refinement_flags
_atom_site_occupancy
_atom_site_disorder_assembly
_atom_site_disorder_group
N N1 0.4824(3) 0.15042(16) 0.05037(19) 0.0661(6) Uani d . 1 . .
N N2 1.2014(4) 0.3925(2) 0.0621(2) 0.1031(10) Uani d . 1 . .
O O1 0.3420(3) 0.10682(14) 0.08908(15) 0.0762(6) Uani d . 1 . .
O O2 0.6803(3) 0.21500(17) -0.08246(16) 0.1077(9) Uani d . 1 . .
H H2 0.5962 0.1874 -0.0647 0.162 Uiso calc R 1 . .
C C1 0.2185(4) 0.0666(2) 0.0010(2) 0.0731(8) Uani d . 1 . .
H H1A 0.2763 0.0180 -0.0354 0.088 Uiso calc R 1 . .
H H1B 0.1725 0.1171 -0.0505 0.088 Uiso calc R 1 . .
C C2 0.0702(3) 0.0215(2) 0.0445(2) 0.0721(8) Uani d . 1 . .
H H2A 0.0162 0.0703 0.0828 0.086 Uiso calc R 1 . .
H H2B 0.1178 -0.0291 0.0954 0.086 Uiso calc R 1 . .
C C3 0.5929(4) 0.1909(2) 0.1266(2) 0.0640(8) Uani d . 1 . .
H H3 0.5727 0.1877 0.1965 0.077 Uiso calc R 1 . .
C C4 0.7474(3) 0.24132(19) 0.1074(2) 0.0578(7) Uani d . 1 . .
C C5 0.7878(4) 0.2523(2) 0.0062(2) 0.0638(7) Uani d . 1 A .
C C6 0.9367(4) 0.3015(2) -0.0082(2) 0.0736(9) Uani d . 1 . .
H H6 0.9585 0.3077 -0.0776 0.088 Uiso calc R 1 A .
C C7 1.0547(4) 0.3419(2) 0.0766(2) 0.0765(9) Uani d . 1 A .
C C8 1.0136(4) 0.3313(3) 0.1787(2) 0.1091(14) Uani d . 1 . .
H H8 1.0893 0.3572 0.2387 0.131 Uiso calc R 1 A .
C C9 0.8640(4) 0.2835(3) 0.1913(2) 0.0949(11) Uani d . 1 A .
H H9 0.8397 0.2792 0.2602 0.114 Uiso calc R 1 . .
C C10 1.2063(14) 0.4298(8) -0.0475(9) 0.086(3) Uani d P 0.546(16) A 1
H H10A 1.2705 0.4908 -0.0404 0.104 Uiso calc PR 0.546(16) A 1
H H10B 1.0857 0.4428 -0.0852 0.104 Uiso calc PR 0.546(16) A 1
C C11 1.2923(12) 0.3612(8) -0.1148(11) 0.117(4) Uani d P 0.546(16) A 1
H H11A 1.4115 0.3474 -0.0779 0.175 Uiso calc PR 0.546(16) A 1
H H11B 1.2946 0.3908 -0.1832 0.175 Uiso calc PR 0.546(16) A 1
H H11C 1.2254 0.3020 -0.1261 0.175 Uiso calc PR 0.546(16) A 1
C C12 1.3562(12) 0.3955(8) 0.1481(10) 0.094(4) Uani d P 0.525(13) A 1
H H12A 1.4652 0.3943 0.1205 0.112 Uiso calc PR 0.525(13) A 1
H H12B 1.3569 0.3425 0.1986 0.112 Uiso calc PR 0.525(13) A 1
C C13 1.3294(17) 0.4919(10) 0.1982(10) 0.094(4) Uani d P 0.525(13) A 1
H H13A 1.3161 0.5417 0.1441 0.141 Uiso calc PR 0.525(13) A 1
H H13B 1.4304 0.5063 0.2542 0.141 Uiso calc PR 0.525(13) A 1
H H13C 1.2245 0.4894 0.2284 0.141 Uiso calc PR 0.525(13) A 1
C C10' 1.2900(15) 0.3771(9) -0.0279(11) 0.086(4) Uani d P 0.454(16) A 2
H H10C 1.2714 0.3111 -0.0542 0.104 Uiso calc PR 0.454(16) A 2
H H10D 1.4167 0.3880 -0.0051 0.104 Uiso calc PR 0.454(16) A 2
C C11' 1.2124(14) 0.4477(10) -0.1155(12) 0.105(4) Uani d P 0.454(16) A 2
H H11D 1.0856 0.4408 -0.1322 0.158 Uiso calc PR 0.454(16) A 2
H H11E 1.2594 0.4346 -0.1788 0.158 Uiso calc PR 0.454(16) A 2
H H11F 1.2427 0.5127 -0.0913 0.158 Uiso calc PR 0.454(16) A 2
C C12' 1.298(2) 0.4652(12) 0.1485(10) 0.083(4) Uani d P 0.475(13) A 2
H H12C 1.3526 0.5158 0.1128 0.100 Uiso calc PR 0.475(13) A 2
H H12D 1.2113 0.4956 0.1838 0.100 Uiso calc PR 0.475(13) A 2
C C13' 1.4401(12) 0.4176(7) 0.2334(9) 0.091(4) Uani d P 0.475(13) A 2
H H13D 1.3899 0.3632 0.2640 0.136 Uiso calc PR 0.475(13) A 2
H H13E 1.4846 0.4637 0.2891 0.136 Uiso calc PR 0.475(13) A 2
H H13F 1.5355 0.3957 0.2007 0.136 Uiso calc PR 0.475(13) A 2

loop_
_atom_site_aniso_label
_atom_site_aniso_U_11
_atom_site_aniso_U_22
_atom_site_aniso_U_33
_atom_site_aniso_U_12
_atom_site_aniso_U_13
_atom_site_aniso_U_23
N1 0.0676(15) 0.0703(15) 0.0680(15) 0.0002(13) 0.0315(13) 0.0105(13)
N2 0.080(2) 0.156(3) 0.0764(19) -0.036(2) 0.0222(17) 0.008(2)
O1 0.0714(13) 0.0932(15) 0.0707(13) -0.0087(11) 0.0302(11) 0.0124(11)
O2 0.135(2) 0.137(2) 0.0643(14) -0.0630(17) 0.0500(13) -0.0323(13)
C1 0.070(2) 0.082(2) 0.0717(19) -0.0014(17) 0.0248(16) 0.0077(16)
C2 0.0660(19) 0.081(2) 0.0742(19) 0.0035(16) 0.0250(14) 0.0138(16)
C3 0.0654(19) 0.077(2) 0.0546(16) 0.0103(16) 0.0241(15) 0.0148(15)
C4 0.0542(16) 0.0727(18) 0.0495(15) 0.0095(14) 0.0179(13) 0.0136(13)
C5 0.0772(19) 0.0689(18) 0.0508(16) -0.0059(16) 0.0262(15) -0.0074(14)
C6 0.087(2) 0.086(2) 0.0577(17) -0.0134(18) 0.0392(17) -0.0018(15)
C7 0.064(2) 0.105(2) 0.0617(19) -0.0059(18) 0.0168(16) 0.0116(17)
C8 0.069(2) 0.203(4) 0.0511(18) -0.034(2) 0.0026(15) 0.017(2)
C9 0.069(2) 0.172(3) 0.0444(17) -0.015(2) 0.0130(15) 0.0235(19)
C10 0.078(6) 0.103(7) 0.082(7) -0.016(5) 0.024(5) 0.006(6)
C11 0.118(6) 0.125(8) 0.124(10) 0.000(6) 0.063(6) 0.014(6)
C12 0.074(6) 0.095(7) 0.115(10) 0.007(5) 0.027(7) -0.001(6)
C13 0.083(7) 0.086(7) 0.106(9) -0.006(6) 0.003(7) -0.012(7)
C10' 0.067(6) 0.105(8) 0.089(9) -0.004(5) 0.020(5) 0.012(6)
C11' 0.099(7) 0.119(10) 0.096(8) 0.006(6) 0.016(6) 0.022(7)
C12' 0.068(7) 0.102(11) 0.079(8) -0.021(7) 0.011(7) 0.002(7)
C13' 0.070(6) 0.111(7) 0.083(7) 0.003(5) -0.004(5) -0.016(5)

loop_
_atom_type_symbol
_atom_type_description
_atom_type_scat_dispersion_real
_atom_type_scat_dispersion_imag
_atom_type_scat_source
C C 0.0033 0.0016 'International Tables Vol C Tables 4.2.6.8 and 6.1.1.4'
H H 0.0000 0.0000 'International Tables Vol C Tables 4.2.6.8 and 6.1.1.4'
N N 0.0061 0.0033 'International Tables Vol C Tables 4.2.6.8 and 6.1.1.4'
O O 0.0106 0.0060 'International Tables Vol C Tables 4.2.6.8 and 6.1.1.4'

loop_
_geom_angle_atom_site_label_1
_geom_angle_atom_site_label_2
_geom_angle_atom_site_label_3
_geom_angle_site_symmetry_1
_geom_angle_site_symmetry_3
_geom_angle
C3 N1 O1 . . 111.3(2)
C7 N2 C12 . . 119.3(4)
C7 N2 C10' . . 124.0(5)
C12 N2 C10' . . 98.6(6)
C7 N2 C10 . . 118.5(4)
C12 N2 C10 . . 121.4(5)
C10' N2 C10 . . 38.4(4)
C7 N2 C12' . . 121.5(5)
C12 N2 C12' . . 41.1(6)
C10' N2 C12' . . 114.2(6)
C10 N2 C12' . . 109.6(6)
N1 O1 C1 . . 109.36(19)
C5 O2 H2 . . 109.5
O1 C1 C2 . . 108.2(2)
O1 C1 H1A . . 110.1
C2 C1 H1A . . 110.1
O1 C1 H1B . . 110.1
C2 C1 H1B . . 110.1
H1A C1 H1B . . 108.4
C1 C2 C2 . 3 111.8(3)
C1 C2 H2A . . 109.3
C2 C2 H2A 3 . 109.3
C1 C2 H2B . . 109.3
C2 C2 H2B 3 . 109.3
H2A C2 H2B . . 107.9
N1 C3 C4 . . 122.0(2)
N1 C3 H3 . . 119.0
C4 C3 H3 . . 119.0
C9 C4 C5 . . 115.8(2)
C9 C4 C3 . . 120.5(2)
C5 C4 C3 . . 123.7(3)
O2 C5 C6 . . 117.6(2)
O2 C5 C4 . . 120.8(2)
C6 C5 C4 . . 121.6(3)
C5 C6 C7 . . 122.1(3)
C5 C6 H6 . . 118.9
C7 C6 H6 . . 118.9
N2 C7 C6 . . 122.1(3)
N2 C7 C8 . . 121.5(3)
C6 C7 C8 . . 116.3(3)
C9 C8 C7 . . 120.8(3)
C9 C8 H8 . . 119.6
C7 C8 H8 . . 119.6
C8 C9 C4 . . 123.4(3)
C8 C9 H9 . . 118.3
C4 C9 H9 . . 118.3
N2 C10 C11 . . 114.0(12)
N2 C10 H10A . . 108.7
C11 C10 H10A . . 108.7
N2 C10 H10B . . 108.7
C11 C10 H10B . . 108.7
H10A C10 H10B . . 107.6
N2 C12 C13 . . 100.4(9)
N2 C12 H12A . . 111.7
C13 C12 H12A . . 111.7
N2 C12 H12B . . 111.7
C13 C12 H12B . . 111.7
H12A C12 H12B . . 109.5
N2 C10' C11' . . 107.7(13)
N2 C10' H10C . . 110.2
C11' C10' H10C . . 110.2
N2 C10' H10D . . 110.2
C11' C10' H10D . . 110.2
H10C C10' H10D . . 108.5
C10' C11' H11D . . 109.5
C10' C11' H11E . . 109.5
H11D C11' H11E . . 109.5
C10' C11' H11F . . 109.5
H11D C11' H11F . . 109.5
H11E C11' H11F . . 109.5
C13' C12' N2 . . 113.2(13)
C13' C12' H12C . . 108.9
N2 C12' H12C . . 108.9
C13' C12' H12D . . 108.9
N2 C12' H12D . . 108.9
H12C C12' H12D . . 107.8
C12' C13' H13D . . 109.5
C12' C13' H13E . . 109.5
H13D C13' H13E . . 109.5
C12' C13' H13F . . 109.5
H13D C13' H13F . . 109.5
H13E C13' H13F . . 109.5

loop_
_geom_bond_atom_site_label_1
_geom_bond_atom_site_label_2
_geom_bond_site_symmetry_2
_geom_bond_distance
N1 C3 . 1.278(3)
N1 O1 . 1.407(2)
N2 C7 . 1.370(4)
N2 C12 . 1.442(12)
N2 C10' . 1.456(14)
N2 C10 . 1.486(12)
N2 C12' . 1.557(13)
O1 C1 . 1.422(3)
O2 C5 . 1.353(3)
O2 H2 . 0.8200
C1 C2 . 1.497(3)
C1 H1A . 0.9700
C1 H1B . 0.9700
C2 C2 3 1.515(5)
C2 H2A . 0.9700
C2 H2B . 0.9700
C3 C4 . 1.438(3)
C3 H3 . 0.9300
C4 C9 . 1.372(4)
C4 C5 . 1.386(3)
C5 C6 . 1.374(4)
C6 C7 . 1.376(4)
C6 H6 . 0.9300
C7 C8 . 1.398(4)
C8 C9 . 1.363(4)
C8 H8 . 0.9300
C9 H9 . 0.9300
C10 C11 . 1.51(2)
C10 H10A . 0.9700
C10 H10B . 0.9700
C11 H11A . 0.9600
C11 H11B . 0.9600
C11 H11C . 0.9600
C12 C13 . 1.50(2)
C12 H12A . 0.9700
C12 H12B . 0.9700
C13 H13A . 0.9600
C13 H13B . 0.9600
C13 H13C . 0.9600
C10' C11' . 1.50(3)
C10' H10C . 0.9700
C10' H10D . 0.9700
C11' H11D . 0.9600
C11' H11E . 0.9600
C11' H11F . 0.9600
C12' C13' . 1.52(2)
C12' H12C . 0.9700
C12' H12D . 0.9700
C13' H13D . 0.9600
C13' H13E . 0.9600
C13' H13F . 0.9600

loop_
_geom_hbond_atom_site_label_D
_geom_hbond_atom_site_label_H
_geom_hbond_atom_site_label_A
_geom_hbond_distance_DH
_geom_hbond_distance_HA
_geom_hbond_distance_DA
_geom_hbond_angle_DHA
O2 H2 N1 0.82 1.913 2.639(2) 147.01

loop_
_geom_torsion_atom_site_label_1
_geom_torsion_atom_site_label_2
_geom_torsion_atom_site_label_3
_geom_torsion_atom_site_label_4
_geom_torsion_site_symmetry_4
_geom_torsion
C3 N1 O1 C1 . 177.3(2)
N1 O1 C1 C2 . -179.6(2)
O1 C1 C2 C2 3 178.8(3)
O1 N1 C3 C4 . -179.4(2)
N1 C3 C4 C9 . -179.6(3)
N1 C3 C4 C5 . 1.5(4)
C9 C4 C5 O2 . -178.9(3)
C3 C4 C5 O2 . 0.1(4)
C9 C4 C5 C6 . 0.7(4)
C3 C4 C5 C6 . 179.7(3)
O2 C5 C6 C7 . -179.8(3)
C4 C5 C6 C7 . 0.6(5)
C12 N2 C7 C6 . -152.3(6)
C10' N2 C7 C6 . -26.5(8)
C10 N2 C7 C6 . 18.3(7)
C12' N2 C7 C6 . 159.7(8)
C12 N2 C7 C8 . 29.9(7)
C10' N2 C7 C8 . 155.7(7)
C10 N2 C7 C8 . -159.5(6)
C12' N2 C7 C8 . -18.1(9)
C5 C6 C7 N2 . -178.7(3)
C5 C6 C7 C8 . -0.8(5)
N2 C7 C8 C9 . 177.8(4)
C6 C7 C8 C9 . -0.1(5)
C7 C8 C9 C4 . 1.4(6)
C5 C4 C9 C8 . -1.7(5)
C3 C4 C9 C8 . 179.3(3)
C7 N2 C10 C11 . -92.1(8)
C12 N2 C10 C11 . 78.4(9)
C10' N2 C10 C11 . 17.7(8)
C12' N2 C10 C11 . 122.3(9)
C7 N2 C12 C13 . -97.9(8)
C10' N2 C12 C13 . 125.0(8)
C10 N2 C12 C13 . 91.8(9)
C12' N2 C12 C13 . 7.7(11)
C7 N2 C10' C11' . 93.2(9)
C12 N2 C10' C11' . -132.5(8)
C10 N2 C10' C11' . -1.3(8)
C12' N2 C10' C11' . -92.7(10)
C7 N2 C12' C13' . 88.0(10)
C12 N2 C12' C13' . -11.8(7)
C10' N2 C12' C13' . -86.3(10)
C10 N2 C12' C13' . -127.6(9)
